data_7221638
loop_
_publ_author_name
'Ma, Dou'
'Huo, Rui'
'Li, Xia'

_publ_section_title
;
 Unique lanthanide frameworks with 63topology based on
 1,5-naphthalenedisulfonate and 1H-imidazo[4,5-f][1,10]-phenanthroline:
 syntheses, crystal structure, photoluminescence, and white light emission
;
_journal_issue 34
_journal_name_full CrystEngComm
_journal_page_first 6575
_journal_paper_doi 10.1039/C5CE01302J
_journal_volume 17
_journal_year 2015
_chemical_formula_sum 'C82 H62 Eu2 N16 O29 S6'
_chemical_formula_weight 2231.76
_chemical_name_systematic
; 
 ? 
;
_space_group_IT_number 14
_symmetry_cell_setting monoclinic
_symmetry_space_group_name_Hall '-P 2ybc'
_symmetry_space_group_name_H-M 'P 1 21/c 1'
_atom_sites_solution_hydrogens geom
_atom_sites_solution_primary direct
_atom_sites_solution_secondary difmap
_audit_creation_method SHELXL-97
_audit_update_record
;
2015-04-17 deposited with the CCDC.
2015-07-24 downloaded from the CCDC.
;
_cell_angle_alpha 90.00
_cell_angle_beta 103.431(2)
_cell_angle_gamma 90.00
_cell_formula_units_Z 2
_cell_length_a 17.3174(17)
_cell_length_b 16.1834(16)
_cell_length_c 16.0660(14)
_cell_measurement_temperature 295(2)
_cell_volume 4379.4(7)
_computing_cell_refinement 'Bruker XSCANS'
_computing_data_collection 'Bruker XSCANS'
_computing_data_reduction 'Bruker SHELXTL'
_computing_molecular_graphics 'Bruker SHELXTL'
_computing_publication_material 'Bruker SHELXTL'
_computing_structure_refinement 'SHELXL-97 (Sheldrick, 2008)'
_computing_structure_solution 'SHELXS-97 (Sheldrick, 2008)'
_diffrn_ambient_temperature 295(2)
_diffrn_measured_fraction_theta_full 0.999
_diffrn_measured_fraction_theta_max 0.999
_diffrn_measurement_device_type 'Bruker P4'
_diffrn_measurement_method '\w scans'
_diffrn_radiation_monochromator graphite
_diffrn_radiation_source 'fine-focus sealed tube'
_diffrn_radiation_type MoK\a
_diffrn_radiation_wavelength 0.71073
_diffrn_reflns_av_R_equivalents 0.1043
_diffrn_reflns_av_sigmaI/netI 0.1263
_diffrn_reflns_limit_h_max 20
_diffrn_reflns_limit_h_min -20
_diffrn_reflns_limit_k_max 19
_diffrn_reflns_limit_k_min -19
_diffrn_reflns_limit_l_max 13
_diffrn_reflns_limit_l_min -19
_diffrn_reflns_number 21852
_diffrn_reflns_theta_full 25.25
_diffrn_reflns_theta_max 25.25
_diffrn_reflns_theta_min 1.75
_exptl_absorpt_coefficient_mu 1.655
_exptl_absorpt_correction_T_max 0.7456
_exptl_absorpt_correction_T_min 0.6456
_exptl_absorpt_correction_type multi-scan
_exptl_absorpt_process_details SADABS
_exptl_crystal_colour colorless
_exptl_crystal_density_diffrn 1.692
_exptl_crystal_density_method 'not measured'
_exptl_crystal_description block
_exptl_crystal_F_000 2240
_refine_diff_density_max 0.695
_refine_diff_density_min -0.726
_refine_diff_density_rms 0.131
_refine_ls_extinction_method none
_refine_ls_goodness_of_fit_ref 1.006
_refine_ls_hydrogen_treatment mixed
_refine_ls_matrix_type full
_refine_ls_number_parameters 620
_refine_ls_number_reflns 7928
_refine_ls_number_restraints 3
_refine_ls_restrained_S_all 1.006
_refine_ls_R_factor_all 0.1126
_refine_ls_R_factor_gt 0.0571
_refine_ls_shift/su_max 0.001
_refine_ls_shift/su_mean 0.000
_refine_ls_structure_factor_coef Fsqd
_refine_ls_weighting_details 'calc w=1/[\s^2^(Fo^2^)+(0.0336P)^2^+0.0000P] where P=(Fo^2^+2Fc^2^)/3'
_refine_ls_weighting_scheme calc
_refine_ls_wR_factor_gt 0.1033
_refine_ls_wR_factor_ref 0.1233
_reflns_number_gt 4670
_reflns_number_total 7928
_reflns_threshold_expression >2sigma(I)
_cod_data_source_file c5ce01302j2.cif
_cod_data_source_block 1
_cod_depositor_comments
;
The following automatic conversions were performed:

'_symmetry_cell_setting' value 'Monoclinic' changed to 'monoclinic'
according to
/usr/data/users/saulius/crontab/automatic-downloads/rss-feeds/RSC/lib/dictionaries/cif_core.dic
dictionary named 'cif_core.dic' version 2.4.2 from 2011-04-26.

'_exptl_absorpt_correction_type' value 'Multi-scan' changed to
'multi-scan' according to
/usr/data/users/saulius/crontab/automatic-downloads/rss-feeds/RSC/lib/dictionaries/cif_core.dic
dictionary named 'cif_core.dic' version 2.4.2 from 2011-04-26.

Automatic conversion script
Id: cif_fix_values 3271 2015-04-21 07:52:19Z andrius 

 Adding full bibliography for 7221636--7221641.cif.
;
_cod_original_sg_symbol_H-M P2(1)/c
_cod_database_code 7221638

loop_
_symmetry_equiv_pos_as_xyz
'x, y, z'
'-x, y+1/2, -z+1/2'
'-x, -y, -z'
'x, -y-1/2, z-1/2'

loop_
_atom_site_label
_atom_site_type_symbol
_atom_site_fract_x
_atom_site_fract_y
_atom_site_fract_z
_atom_site_U_iso_or_equiv
_atom_site_adp_type
_atom_site_occupancy
_atom_site_symmetry_multiplicity
_atom_site_calc_flag
_atom_site_refinement_flags
C1 C 0.6632(5) 0.3472(5) 0.5756(5) 0.035(2) Uani 1 1 d .
H1 H 0.6651 0.3249 0.6294 0.042 Uiso 1 1 calc R
C2 C 0.6110(5) 0.3110(5) 0.5061(5) 0.036(2) Uani 1 1 d .
H2 H 0.5800 0.2659 0.5134 0.043 Uiso 1 1 calc R
C3 C 0.6068(5) 0.3437(5) 0.4268(5) 0.036(2) Uani 1 1 d .
H3 H 0.5723 0.3215 0.3790 0.044 Uiso 1 1 calc R
C4 C 0.6548(5) 0.4108(5) 0.4185(5) 0.032(2) Uani 1 1 d .
C5 C 0.6576(5) 0.4510(5) 0.3404(5) 0.037(2) Uani 1 1 d .
C6 C 0.7025(5) 0.5159(6) 0.3336(5) 0.041(2) Uani 1 1 d .
C7 C 0.7592(5) 0.5477(5) 0.4069(5) 0.035(2) Uani 1 1 d .
C8 C 0.8120(6) 0.6111(6) 0.4030(5) 0.052(3) Uani 1 1 d .
H8 H 0.8125 0.6359 0.3509 0.063 Uiso 1 1 calc R
C9 C 0.8623(6) 0.6364(6) 0.4751(6) 0.058(3) Uani 1 1 d .
H9 H 0.8968 0.6802 0.4741 0.069 Uiso 1 1 calc R
C10 C 0.8620(5) 0.5949(5) 0.5531(5) 0.043(2) Uani 1 1 d .
H10 H 0.8988 0.6108 0.6024 0.052 Uiso 1 1 calc R
C11 C 0.7595(4) 0.5108(5) 0.4855(5) 0.0315(19) Uani 1 1 d .
C12 C 0.7081(4) 0.4431(5) 0.4919(5) 0.032(2) Uani 1 1 d .
C13 C 0.6343(6) 0.4949(7) 0.2083(6) 0.068(3) Uani 1 1 d .
H13 H 0.6126 0.4994 0.1498 0.081 Uiso 1 1 calc R
C14 C 0.5757(4) 0.5847(5) 0.5220(5) 0.0306(19) Uani 1 1 d .
C15 C 0.5708(5) 0.6139(5) 0.4406(5) 0.036(2) Uani 1 1 d .
H15 H 0.6025 0.6579 0.4319 0.043 Uiso 1 1 calc R
C16 C 0.5188(5) 0.5780(5) 0.3713(5) 0.037(2) Uani 1 1 d .
H16 H 0.5164 0.5980 0.3165 0.044 Uiso 1 1 calc R
C17 C 0.5263(4) 0.5186(5) 0.5366(4) 0.0272(17) Uani 1 1 d .
C18 C 0.4714(4) 0.5143(5) 0.3821(5) 0.0328(19) Uani 1 1 d .
H18 H 0.4365 0.4919 0.3345 0.039 Uiso 1 1 calc R
C19 C 0.8789(5) 0.3279(5) 0.5122(5) 0.035(2) Uani 1 1 d .
C20 C 0.8893(5) 0.3699(5) 0.4404(5) 0.043(2) Uani 1 1 d .
H20 H 0.9237 0.4147 0.4461 0.052 Uiso 1 1 calc R
C21 C 0.8476(5) 0.3444(5) 0.3593(5) 0.045(2) Uani 1 1 d .
H21 H 0.8560 0.3709 0.3108 0.054 Uiso 1 1 calc R
C22 C 0.7955(5) 0.2818(5) 0.3509(5) 0.045(2) Uani 1 1 d .
H22 H 0.7679 0.2667 0.2962 0.054 Uiso 1 1 calc R
C23 C 0.7811(5) 0.2378(5) 0.4219(5) 0.033(2) Uani 1 1 d .
C24 C 0.7278(5) 0.3288(5) 0.9168(5) 0.037(2) Uani 1 1 d .
C25 C 0.7181(5) 0.3694(6) 0.9870(6) 0.046(2) Uani 1 1 d .
H25 H 0.6818 0.4126 0.9813 0.055 Uiso 1 1 calc R
C26 C 0.7621(5) 0.3470(5) 1.0679(5) 0.046(2) Uani 1 1 d .
H26 H 0.7559 0.3760 1.1159 0.055 Uiso 1 1 calc R
C27 C 0.8143(5) 0.2827(5) 1.0771(5) 0.043(2) Uani 1 1 d .
H27 H 0.8431 0.2680 1.1314 0.052 Uiso 1 1 calc R
C28 C 0.8251(5) 0.2615(5) 0.5056(5) 0.036(2) Uani 1 1 d .
C29 C 0.9381(5) 0.3675(5) 0.8560(5) 0.034(2) Uani 1 1 d .
H29 H 0.9432 0.3430 0.8053 0.041 Uiso 1 1 calc R
C30 C 0.9847(5) 0.3380(5) 0.9321(5) 0.035(2) Uani 1 1 d .
H30 H 1.0210 0.2957 0.9318 0.042 Uiso 1 1 calc R
C31 C 0.9767(5) 0.3720(5) 1.0083(5) 0.035(2) Uani 1 1 d .
H31 H 1.0057 0.3510 1.0601 0.042 Uiso 1 1 calc R
C32 C 0.9254(4) 0.4373(5) 1.0071(5) 0.0287(19) Uani 1 1 d .
C33 C 0.9126(4) 0.4789(5) 1.0808(5) 0.0283(17) Uani 1 1 d .
C34 C 0.9153(5) 0.5185(5) 1.2074(5) 0.040(2) Uani 1 1 d .
H34 H 0.9285 0.5234 1.2667 0.048 Uiso 1 1 calc R
C35 C 0.8580(4) 0.5397(5) 1.0745(5) 0.0293(19) Uani 1 1 d .
C36 C 0.8111(4) 0.5704(5) 0.9954(5) 0.032(2) Uani 1 1 d .
C37 C 0.7582(6) 0.6345(6) 0.9893(5) 0.065(3) Uani 1 1 d .
H37 H 0.7518 0.6618 1.0382 0.078 Uiso 1 1 calc R
C38 C 0.7149(7) 0.6579(7) 0.9097(6) 0.087(4) Uani 1 1 d .
H38 H 0.6785 0.7010 0.9033 0.104 Uiso 1 1 calc R
C39 C 0.7275(6) 0.6146(6) 0.8390(6) 0.071(3) Uani 1 1 d .
H39 H 0.6973 0.6296 0.7854 0.085 Uiso 1 1 calc R
C40 C 0.8216(4) 0.5312(5) 0.9208(5) 0.0309(19) Uani 1 1 d .
C41 C 0.8786(4) 0.4644(4) 0.9266(5) 0.0268(18) Uani 1 1 d .
Eu1 Eu 0.79753(2) 0.48032(2) 0.70543(2) 0.02782(13) Uani 1 1 d .
N1 N 0.7100(4) 0.4106(4) 0.5714(4) 0.0279(15) Uani 1 1 d .
N2 N 0.8125(4) 0.5357(4) 0.5585(4) 0.0325(16) Uani 1 1 d .
N3 N 0.6893(5) 0.5446(5) 0.2497(5) 0.056(2) Uani 1 1 d .
N4 N 0.6113(4) 0.4358(5) 0.2583(4) 0.054(2) Uani 1 1 d .
H4 H 0.5762 0.3978 0.2427 0.065 Uiso 1 1 calc R
N5 N 0.8863(4) 0.4291(4) 0.8514(4) 0.0304(16) Uani 1 1 d .
N6 N 0.7789(4) 0.5542(4) 0.8424(4) 0.0416(18) Uani 1 1 d .
N7 N 0.9482(4) 0.4655(4) 1.1657(4) 0.0372(17) Uani 1 1 d .
N8 N 0.8603(4) 0.5653(4) 1.1561(4) 0.0402(18) Uani 1 1 d .
H8A H 0.8322 0.6038 1.1714 0.048 Uiso 1 1 calc R
O1 O 0.6929(3) 0.5728(3) 0.6539(3) 0.0343(13) Uani 1 1 d .
O2 O 0.6833(3) 0.6969(3) 0.5695(4) 0.0554(18) Uani 1 1 d .
O3 O 0.5910(3) 0.6711(3) 0.6599(3) 0.0508(17) Uani 1 1 d .
O4 O 0.8809(3) 0.3844(3) 0.6644(3) 0.0398(14) Uani 1 1 d .
O5 O 0.9848(3) 0.2917(4) 0.6500(4) 0.0609(19) Uani 1 1 d .
O6 O 0.9845(4) 0.4328(4) 0.5983(4) 0.0602(18) Uani 1 1 d .
O7 O 0.7224(3) 0.3879(3) 0.7645(3) 0.0452(16) Uani 1 1 d .
O8 O 0.6183(4) 0.4265(5) 0.8325(4) 0.078(2) Uani 1 1 d .
O9 O 0.6247(4) 0.2888(4) 0.7773(4) 0.070(2) Uani 1 1 d .
O10 O 0.9022(3) 0.5760(3) 0.7450(4) 0.0415(15) Uani 1 1 d D
H10A H 0.899(4) 0.6272(15) 0.737(5) 0.062 Uiso 1 1 d D
H10B H 0.949(2) 0.561(4) 0.768(5) 0.062 Uiso 1 1 d D
O1W O 0.2485(3) 0.3152(3) 0.8025(3) 0.0547(17) Uani 1 1 d .
H1WA H 0.2700 0.2821 0.8414 0.082 Uiso 1 1 d R
H1WB H 0.2803 0.3533 0.7965 0.082 Uiso 1 1 d R
O2W O 0.4947(5) 0.1923(6) 0.6968(6) 0.143(4) Uani 1 1 d .
H2WA H 0.4672 0.1594 0.6595 0.215 Uiso 1 1 d R
H2WB H 0.4712 0.1862 0.7366 0.215 Uiso 1 1 d R
O3W O 0.8731(8) 0.7241(8) 0.7998(8) 0.070(4) Uiso 0.50 1 d P
O4W O 0.8981(7) 0.7393(7) 0.7219(7) 0.055(3) Uiso 0.50 1 d P
O5W O 0.5271(9) 0.8376(9) 0.6208(9) 0.096(5) Uiso 0.50 1 d P
O6W O 0.5405(19) 0.8389(19) 0.4945(18) 0.088(10) Uiso 0.25 1 d P
O7W O 0.487(2) 0.886(2) 0.457(2) 0.093(10) Uiso 0.25 1 d P
O8W O 0.542(3) 0.958(3) 0.465(3) 0.170(18) Uiso 0.25 1 d P
O9W O 0.471(2) 0.961(3) 0.533(2) 0.138(14) Uiso 0.25 1 d P
S1 S 0.64011(12) 0.63671(13) 0.60699(13) 0.0363(5) Uani 1 1 d .
S2 S 0.93831(13) 0.36262(15) 0.61303(14) 0.0421(6) Uani 1 1 d .
S3 S 0.66670(14) 0.36042(17) 0.81580(15) 0.0497(7) Uani 1 1 d .

loop_
_atom_site_aniso_label
_atom_site_aniso_U_11
_atom_site_aniso_U_22
_atom_site_aniso_U_33
_atom_site_aniso_U_23
_atom_site_aniso_U_13
_atom_site_aniso_U_12
C1 0.038(5) 0.038(5) 0.029(5) 0.004(4) 0.009(4) 0.008(4)
C2 0.037(5) 0.031(5) 0.039(5) -0.004(4) 0.007(4) -0.003(4)
C3 0.028(5) 0.040(5) 0.038(5) -0.010(4) -0.001(4) -0.003(4)
C4 0.033(5) 0.035(5) 0.026(5) -0.006(4) 0.002(4) 0.004(4)
C5 0.032(5) 0.045(5) 0.030(5) -0.009(4) -0.002(4) 0.004(4)
C6 0.047(5) 0.048(5) 0.025(5) 0.002(4) 0.002(4) -0.001(5)
C7 0.031(5) 0.042(5) 0.030(5) 0.003(4) 0.006(4) -0.002(4)
C8 0.070(7) 0.068(7) 0.018(5) 0.009(4) 0.006(5) -0.022(6)
C9 0.064(7) 0.050(6) 0.060(7) 0.003(5) 0.015(6) -0.024(5)
C10 0.046(6) 0.053(6) 0.029(5) 0.000(4) 0.006(4) -0.007(5)
C11 0.031(4) 0.036(5) 0.026(5) -0.001(4) 0.004(4) 0.005(4)
C12 0.025(4) 0.037(5) 0.035(5) 0.003(4) 0.008(4) 0.013(4)
C13 0.074(8) 0.094(10) 0.032(6) 0.011(6) 0.004(5) 0.005(7)
C14 0.027(4) 0.033(5) 0.027(5) 0.002(4) -0.003(4) 0.010(4)
C15 0.035(5) 0.028(5) 0.039(5) 0.007(4) -0.001(4) -0.006(4)
C16 0.037(5) 0.044(6) 0.028(5) 0.009(4) 0.007(4) 0.005(4)
C17 0.022(4) 0.032(4) 0.025(4) 0.004(4) 0.000(3) 0.006(4)
C18 0.029(4) 0.037(5) 0.028(5) 0.003(4) -0.003(4) 0.003(4)
C19 0.032(5) 0.039(5) 0.030(5) -0.012(4) 0.001(4) 0.013(4)
C20 0.044(6) 0.041(5) 0.047(6) -0.009(4) 0.014(5) -0.005(4)
C21 0.064(6) 0.051(6) 0.019(5) -0.005(4) 0.007(4) 0.001(5)
C22 0.050(6) 0.052(6) 0.029(5) -0.014(4) 0.002(4) 0.008(5)
C23 0.031(5) 0.040(5) 0.028(5) -0.005(4) 0.006(4) 0.011(4)
C24 0.037(5) 0.049(6) 0.025(5) 0.007(4) 0.009(4) -0.013(4)
C25 0.038(5) 0.055(6) 0.046(6) 0.010(5) 0.011(5) 0.000(5)
C26 0.061(6) 0.047(6) 0.031(5) 0.001(4) 0.014(5) -0.007(5)
C27 0.049(6) 0.039(6) 0.040(6) 0.002(4) 0.010(5) -0.011(5)
C28 0.038(5) 0.046(6) 0.026(5) -0.007(4) 0.008(4) 0.004(4)
C29 0.037(5) 0.034(5) 0.030(5) 0.000(4) 0.005(4) 0.004(4)
C30 0.036(5) 0.030(5) 0.038(5) 0.001(4) 0.009(4) 0.008(4)
C31 0.033(5) 0.033(5) 0.034(5) 0.010(4) -0.002(4) 0.003(4)
C32 0.027(5) 0.029(5) 0.030(5) 0.002(4) 0.005(4) -0.007(4)
C33 0.025(4) 0.028(4) 0.029(5) 0.007(4) -0.002(3) -0.003(4)
C34 0.048(5) 0.047(5) 0.024(5) -0.004(4) 0.006(4) -0.001(5)
C35 0.029(4) 0.035(5) 0.020(4) -0.005(3) -0.003(4) -0.007(4)
C36 0.029(5) 0.035(5) 0.031(5) -0.006(4) 0.003(4) 0.004(4)
C37 0.073(7) 0.092(8) 0.023(5) -0.003(5) -0.003(5) 0.050(6)
C38 0.121(10) 0.098(9) 0.033(6) -0.011(6) 0.003(6) 0.085(8)
C39 0.089(8) 0.082(8) 0.032(6) 0.001(5) -0.006(5) 0.058(7)
C40 0.033(4) 0.034(5) 0.022(4) -0.003(4) -0.001(3) 0.004(4)
C41 0.027(4) 0.019(4) 0.034(5) -0.004(3) 0.005(4) 0.000(3)
Eu1 0.0288(2) 0.0296(2) 0.0227(2) 0.0002(2) 0.00094(15) 0.0033(2)
N1 0.030(4) 0.032(4) 0.022(4) 0.002(3) 0.006(3) -0.004(3)
N2 0.034(4) 0.033(4) 0.031(4) -0.001(3) 0.006(3) -0.007(3)
N3 0.067(6) 0.072(6) 0.022(4) 0.008(4) 0.000(4) -0.009(5)
N4 0.051(5) 0.065(6) 0.038(5) -0.011(4) -0.008(4) -0.008(4)
N5 0.031(4) 0.036(4) 0.022(4) -0.002(3) 0.002(3) 0.002(3)
N6 0.041(4) 0.051(5) 0.031(4) 0.002(3) 0.005(3) 0.022(4)
N7 0.037(4) 0.042(5) 0.028(4) 0.001(3) -0.002(3) -0.001(3)
N8 0.044(4) 0.050(5) 0.024(4) -0.003(3) 0.000(3) 0.012(4)
O1 0.029(3) 0.036(3) 0.032(3) -0.002(2) -0.006(2) 0.004(3)
O2 0.058(4) 0.043(4) 0.053(4) 0.010(3) -0.010(3) -0.015(3)
O3 0.047(4) 0.054(4) 0.044(4) -0.021(3) -0.004(3) 0.015(3)
O4 0.042(4) 0.046(4) 0.030(3) -0.008(3) 0.005(3) 0.009(3)
O5 0.047(4) 0.071(5) 0.052(4) -0.013(3) -0.014(3) 0.036(3)
O6 0.054(4) 0.077(5) 0.049(4) -0.017(3) 0.010(3) -0.015(4)
O7 0.049(4) 0.052(4) 0.033(3) 0.015(3) 0.006(3) -0.006(3)
O8 0.064(5) 0.113(6) 0.059(5) 0.029(4) 0.018(4) 0.041(5)
O9 0.057(4) 0.093(5) 0.049(4) 0.023(4) -0.012(3) -0.038(4)
O10 0.040(4) 0.030(3) 0.047(4) 0.000(3) -0.007(3) -0.001(3)
O1W 0.065(4) 0.059(4) 0.037(4) 0.012(3) 0.005(3) 0.017(3)
O2W 0.104(7) 0.160(9) 0.132(8) 0.041(7) -0.044(6) -0.020(7)
S1 0.0326(12) 0.0320(12) 0.0366(13) -0.0006(10) -0.0076(10) 0.0035(10)
S2 0.0342(13) 0.0540(16) 0.0337(13) -0.0149(11) -0.0006(10) 0.0092(12)
S3 0.0387(14) 0.0689(18) 0.0393(15) 0.0210(13) 0.0046(12) -0.0022(13)

loop_
_atom_type_symbol
_atom_type_description
_atom_type_scat_dispersion_real
_atom_type_scat_dispersion_imag
_atom_type_scat_source
C C 0.0033 0.0016 'International Tables Vol C Tables 4.2.6.8 and 6.1.1.4'
H H 0.0000 0.0000 'International Tables Vol C Tables 4.2.6.8 and 6.1.1.4'
Eu Eu -0.1578 3.6682 'International Tables Vol C Tables 4.2.6.8 and 6.1.1.4'
N N 0.0061 0.0033 'International Tables Vol C Tables 4.2.6.8 and 6.1.1.4'
O O 0.0106 0.0060 'International Tables Vol C Tables 4.2.6.8 and 6.1.1.4'
S S 0.1246 0.1234 'International Tables Vol C Tables 4.2.6.8 and 6.1.1.4'

loop_
_geom_angle_atom_site_label_1
_geom_angle_atom_site_label_2
_geom_angle_atom_site_label_3
_geom_angle
_geom_angle_site_symmetry_1
_geom_angle_site_symmetry_3
N1 C1 C2 125.3(7) . .
N1 C1 H1 117.4 . .
C2 C1 H1 117.4 . .
C3 C2 C1 118.0(8) . .
C3 C2 H2 121.0 . .
C1 C2 H2 121.0 . .
C2 C3 C4 119.2(7) . .
C2 C3 H3 120.4 . .
C4 C3 H3 120.4 . .
C3 C4 C12 119.8(7) . .
C3 C4 C5 125.8(7) . .
C12 C4 C5 114.5(8) . .
C6 C5 N4 106.2(7) . .
C6 C5 C4 125.2(7) . .
N4 C5 C4 128.5(8) . .
C5 C6 N3 112.2(7) . .
C5 C6 C7 121.1(8) . .
N3 C6 C7 126.7(8) . .
C8 C7 C11 119.7(7) . .
C8 C7 C6 124.0(8) . .
C11 C7 C6 116.4(8) . .
C9 C8 C7 119.3(8) . .
C9 C8 H8 120.4 . .
C7 C8 H8 120.4 . .
C8 C9 C10 118.8(8) . .
C8 C9 H9 120.6 . .
C10 C9 H9 120.6 . .
N2 C10 C9 122.9(8) . .
N2 C10 H10 118.6 . .
C9 C10 H10 118.6 . .
N2 C11 C7 120.6(7) . .
N2 C11 C12 117.9(7) . .
C7 C11 C12 121.4(7) . .
N1 C12 C4 120.0(8) . .
N1 C12 C11 118.6(7) . .
C4 C12 C11 121.3(7) . .
N3 C13 N4 114.2(8) . .
N3 C13 H13 122.9 . .
N4 C13 H13 122.9 . .
C15 C14 C17 120.6(7) . .
C15 C14 S1 117.5(6) . .
C17 C14 S1 121.8(6) . .
C14 C15 C16 120.4(8) . .
C14 C15 H15 119.8 . .
C16 C15 H15 119.8 . .
C18 C16 C15 121.1(7) . .
C18 C16 H16 119.4 . .
C15 C16 H16 119.4 . .
C18 C17 C14 123.4(7) 3_666 .
C18 C17 C17 118.6(9) 3_666 3_666
C14 C17 C17 118.0(8) . 3_666
C16 C18 C17 121.4(7) . 3_666
C16 C18 H18 119.3 . .
C17 C18 H18 119.3 3_666 .
C20 C19 C28 121.5(7) . .
C20 C19 S2 116.1(7) . .
C28 C19 S2 122.4(6) . .
C19 C20 C21 119.5(8) . .
C19 C20 H20 120.3 . .
C21 C20 H20 120.3 . .
C22 C21 C20 120.4(8) . .
C22 C21 H21 119.8 . .
C20 C21 H21 119.8 . .
C21 C22 C23 122.6(8) . .
C21 C22 H22 118.7 . .
C23 C22 H22 118.7 . .
C24 C23 C22 125.0(8) 4_565 .
C24 C23 C28 117.2(7) 4_565 .
C22 C23 C28 117.8(8) . .
C25 C24 C23 122.1(8) . 4_566
C25 C24 S3 117.1(7) . .
C23 C24 S3 120.8(6) 4_566 .
C24 C25 C26 120.3(9) . .
C24 C25 H25 119.8 . .
C26 C25 H25 119.8 . .
C27 C26 C25 120.3(8) . .
C27 C26 H26 119.8 . .
C25 C26 H26 119.8 . .
C26 C27 C28 120.8(8) . 4_566
C26 C27 H27 119.6 . .
C28 C27 H27 119.6 4_566 .
C27 C28 C19 122.7(8) 4_565 .
C27 C28 C23 119.2(8) 4_565 .
C19 C28 C23 118.1(7) . .
N5 C29 C30 123.7(7) . .
N5 C29 H29 118.1 . .
C30 C29 H29 118.1 . .
C31 C30 C29 119.2(8) . .
C31 C30 H30 120.4 . .
C29 C30 H30 120.4 . .
C30 C31 C32 119.4(7) . .
C30 C31 H31 120.3 . .
C32 C31 H31 120.3 . .
C31 C32 C33 125.1(7) . .
C31 C32 C41 118.5(7) . .
C33 C32 C41 116.3(7) . .
C35 C33 N7 109.5(7) . .
C35 C33 C32 121.5(7) . .
N7 C33 C32 128.9(7) . .
N7 C34 N8 113.0(7) . .
N7 C34 H34 123.5 . .
N8 C34 H34 123.5 . .
C33 C35 N8 106.5(6) . .
C33 C35 C36 124.2(7) . .
N8 C35 C36 129.2(7) . .
C37 C36 C40 119.8(7) . .
C37 C36 C35 123.9(7) . .
C40 C36 C35 116.3(7) . .
C36 C37 C38 119.0(8) . .
C36 C37 H37 120.5 . .
C38 C37 H37 120.5 . .
C37 C38 C39 117.6(9) . .
C37 C38 H38 121.2 . .
C39 C38 H38 121.2 . .
N6 C39 C38 124.9(8) . .
N6 C39 H39 117.5 . .
C38 C39 H39 117.5 . .
N6 C40 C36 121.2(7) . .
N6 C40 C41 118.7(6) . .
C36 C40 C41 120.1(7) . .
N5 C41 C32 121.4(7) . .
N5 C41 C40 117.2(6) . .
C32 C41 C40 121.4(7) . .
O4 Eu1 O7 97.46(19) . .
O4 Eu1 O1 143.89(17) . .
O7 Eu1 O1 95.43(18) . .
O4 Eu1 O10 91.5(2) . .
O7 Eu1 O10 141.37(19) . .
O1 Eu1 O10 99.13(17) . .
O4 Eu1 N1 75.78(18) . .
O7 Eu1 N1 77.52(19) . .
O1 Eu1 N1 74.34(17) . .
O10 Eu1 N1 140.9(2) . .
O4 Eu1 N6 139.41(18) . .
O7 Eu1 N6 76.0(2) . .
O1 Eu1 N6 76.53(18) . .
O10 Eu1 N6 73.0(2) . .
N1 Eu1 N6 138.1(2) . .
O4 Eu1 N2 76.82(19) . .
O7 Eu1 N2 141.03(19) . .
O1 Eu1 N2 72.02(18) . .
O10 Eu1 N2 77.6(2) . .
N1 Eu1 N2 63.64(19) . .
N6 Eu1 N2 132.3(2) . .
O4 Eu1 N5 76.58(18) . .
O7 Eu1 N5 72.47(18) . .
O1 Eu1 N5 139.53(18) . .
O10 Eu1 N5 73.27(19) . .
N1 Eu1 N5 135.64(19) . .
N6 Eu1 N5 63.2(2) . .
N2 Eu1 N5 139.6(2) . .
C1 N1 C12 117.7(6) . .
C1 N1 Eu1 123.0(5) . .
C12 N1 Eu1 119.3(5) . .
C10 N2 C11 118.7(7) . .
C10 N2 Eu1 121.4(5) . .
C11 N2 Eu1 119.2(5) . .
C13 N3 C6 102.9(8) . .
C13 N4 C5 104.5(8) . .
C13 N4 H4 127.8 . .
C5 N4 H4 127.8 . .
C29 N5 C41 117.7(6) . .
C29 N5 Eu1 122.3(5) . .
C41 N5 Eu1 120.0(5) . .
C39 N6 C40 117.4(7) . .
C39 N6 Eu1 121.6(5) . .
C40 N6 Eu1 120.9(5) . .
C34 N7 C33 104.9(7) . .
C34 N8 C35 106.1(7) . .
C34 N8 H8A 126.9 . .
C35 N8 H8A 126.9 . .
S1 O1 Eu1 165.5(3) . .
S2 O4 Eu1 149.8(3) . .
S3 O7 Eu1 157.3(4) . .
Eu1 O10 H10A 126(5) . .
Eu1 O10 H10B 122(5) . .
H10A O10 H10B 112(4) . .
H1WA O1W H1WB 111.2 . .
H2WA O2W H2WB 99.7 . .
O6W O7W O8W 93(3) . .
O6W O7W O9W 108(3) . .
O8W O7W O9W 67(2) . .
O9W O8W O7W 131(5) 3_676 .
O8W O9W O7W 137(4) 3_676 .
O2 S1 O3 114.7(4) . .
O2 S1 O1 111.6(3) . .
O3 S1 O1 110.5(3) . .
O2 S1 C14 107.2(4) . .
O3 S1 C14 106.6(3) . .
O1 S1 C14 105.5(3) . .
O6 S2 O5 114.6(4) . .
O6 S2 O4 112.1(4) . .
O5 S2 O4 110.0(4) . .
O6 S2 C19 108.8(4) . .
O5 S2 C19 105.7(3) . .
O4 S2 C19 105.1(3) . .
O8 S3 O9 115.4(5) . .
O8 S3 O7 111.7(4) . .
O9 S3 O7 109.6(4) . .
O8 S3 C24 107.0(4) . .
O9 S3 C24 107.1(4) . .
O7 S3 C24 105.5(4) . .

loop_
_geom_bond_atom_site_label_1
_geom_bond_atom_site_label_2
_geom_bond_distance
_geom_bond_site_symmetry_2
C1 N1 1.319(9) .
C1 C2 1.392(10) .
C1 H1 0.9300 .
C2 C3 1.366(10) .
C2 H2 0.9300 .
C3 C4 1.391(10) .
C3 H3 0.9300 .
C4 C12 1.418(10) .
C4 C5 1.424(11) .
C5 C6 1.326(11) .
C5 N4 1.398(9) .
C6 N3 1.393(9) .
C6 C7 1.443(10) .
C7 C8 1.385(11) .
C7 C11 1.396(10) .
C8 C9 1.342(11) .
C8 H8 0.9300 .
C9 C10 1.422(11) .
C9 H9 0.9300 .
C10 N2 1.303(9) .
C10 H10 0.9300 .
C11 N2 1.371(9) .
C11 C12 1.429(10) .
C12 N1 1.375(9) .
C13 N3 1.304(11) .
C13 N4 1.367(11) .
C13 H13 0.9300 .
C14 C15 1.374(10) .
C14 C17 1.423(10) .
C14 S1 1.763(7) .
C15 C16 1.386(10) .
C15 H15 0.9300 .
C16 C18 1.353(10) .
C16 H16 0.9300 .
C17 C18 1.402(10) 3_666
C17 C17 1.441(13) 3_666
C18 C17 1.402(10) 3_666
C18 H18 0.9300 .
C19 C20 1.386(11) .
C19 C28 1.410(11) .
C19 S2 1.796(7) .
C20 C21 1.398(10) .
C20 H20 0.9300 .
C21 C22 1.341(11) .
C21 H21 0.9300 .
C22 C23 1.416(11) .
C22 H22 0.9300 .
C23 C24 1.409(11) 4_565
C23 C28 1.436(10) .
C24 C25 1.349(11) .
C24 C23 1.409(11) 4_566
C24 S3 1.794(8) .
C25 C26 1.394(10) .
C25 H25 0.9300 .
C26 C27 1.364(11) .
C26 H26 0.9300 .
C27 C28 1.402(11) 4_566
C27 H27 0.9300 .
C28 C27 1.402(11) 4_565
C29 N5 1.331(9) .
C29 C30 1.384(9) .
C29 H29 0.9300 .
C30 C31 1.378(10) .
C30 H30 0.9300 .
C31 C32 1.379(10) .
C31 H31 0.9300 .
C32 C33 1.423(10) .
C32 C41 1.426(9) .
C33 C35 1.352(10) .
C33 N7 1.378(8) .
C34 N7 1.298(9) .
C34 N8 1.341(9) .
C34 H34 0.9300 .
C35 N8 1.366(9) .
C35 C36 1.428(9) .
C36 C37 1.373(11) .
C36 C40 1.405(10) .
C37 C38 1.377(11) .
C37 H37 0.9300 .
C38 C39 1.393(12) .
C38 H38 0.9300 .
C39 N6 1.316(10) .
C39 H39 0.9300 .
C40 N6 1.355(8) .
C40 C41 1.452(10) .
C41 N5 1.370(9) .
Eu1 O4 2.317(5) .
Eu1 O7 2.324(5) .
Eu1 O1 2.347(5) .
Eu1 O10 2.356(5) .
Eu1 N1 2.587(6) .
Eu1 N6 2.590(6) .
Eu1 N2 2.594(6) .
Eu1 N5 2.622(6) .
N4 H4 0.8600 .
N8 H8A 0.8600 .
O1 S1 1.468(5) .
O2 S1 1.441(6) .
O3 S1 1.446(6) .
O4 S2 1.475(5) .
O5 S2 1.448(6) .
O6 S2 1.441(6) .
O7 S3 1.476(6) .
O8 S3 1.423(7) .
O9 S3 1.430(6) .
O10 H10A 0.84(2) .
O10 H10B 0.84(2) .
O1W H1WA 0.8402 .
O1W H1WB 0.8474 .
O2W H2WA 0.8582 .
O2W H2WB 0.8400 .
O3W O4W 1.438(16) .
O6W O7W 1.24(4) .
O7W O8W 1.48(5) .
O7W O9W 1.79(5) .
O8W O9W 1.33(5) 3_676
O9W O8W 1.33(5) 3_676
